data_7121955
loop_
_publ_author_name
'Shi, Lou'
'Wang, Mingshan'
'Pan, Ling'
'Li, Yifei'
'Liu, Qun'

_publ_section_title
;
 Csp<sup>3</sup>-H bond functionalization of amines via tunable iminium
 ions: divergent synthesis of trifluoromethylated arylamines.
;
_journal_issue 63
_journal_name_full 'Chemical communications (Cambridge, England)'
_journal_page_first 8721
_journal_page_last 8724
_journal_paper_doi 10.1039/c8cc04936j
_journal_volume 54
_journal_year 2018
_chemical_formula_moiety 'C22 H20 F6 N2'
_chemical_formula_sum 'C22 H20 F6 N2'
_chemical_formula_weight 426.40
_space_group_crystal_system monoclinic
_space_group_IT_number 14
_space_group_name_Hall '-P 2ybc'
_space_group_name_H-M_alt 'P 1 21/c 1'
_symmetry_space_group_name_Hall '-P 2ybc'
_symmetry_space_group_name_H-M 'P 1 21/c 1'
_atom_sites_solution_hydrogens geom
_audit_creation_date 2017-12-04
_audit_creation_method
;
Olex2 1.2
(compiled 2017.08.10 svn.r3458 for OlexSys, GUI svn.r5381)
;
_audit_update_record
;
2017-12-04 deposited with the CCDC.
2018-07-12 downloaded from the CCDC.
;
_cell_angle_alpha 90
_cell_angle_beta 104.355(2)
_cell_angle_gamma 90
_cell_formula_units_Z 4
_cell_length_a 9.6136(7)
_cell_length_b 15.5641(12)
_cell_length_c 13.7093(11)
_cell_measurement_reflns_used 6318
_cell_measurement_temperature 293(2)
_cell_measurement_theta_max 25.13
_cell_measurement_theta_min 2.62
_cell_volume 1987.2(3)
_computing_cell_refinement 'SAINT v8.37A (Bruker, 2015)'
_computing_data_reduction 'SAINT v8.37A (Bruker, 2015)'
_computing_molecular_graphics 'Olex2 (Dolomanov et al., 2009)'
_computing_publication_material 'Olex2 (Dolomanov et al., 2009)'
_computing_structure_refinement 'ShelXL (Sheldrick, 2015)'
_diffrn_ambient_temperature 293(2)
_diffrn_measured_fraction_theta_full 0.997
_diffrn_measured_fraction_theta_max 0.997
_diffrn_measurement_device_type 'CCD area detector'
_diffrn_measurement_method 'phi and omega scans'
_diffrn_radiation_monochromator graphite
_diffrn_radiation_type MoK\a
_diffrn_radiation_wavelength 0.71073
_diffrn_reflns_av_R_equivalents 0.0548
_diffrn_reflns_av_unetI/netI 0.0298
_diffrn_reflns_Laue_measured_fraction_full 0.997
_diffrn_reflns_Laue_measured_fraction_max 0.997
_diffrn_reflns_limit_h_max 11
_diffrn_reflns_limit_h_min -11
_diffrn_reflns_limit_k_max 19
_diffrn_reflns_limit_k_min -19
_diffrn_reflns_limit_l_max 16
_diffrn_reflns_limit_l_min -16
_diffrn_reflns_number 25644
_diffrn_reflns_point_group_measured_fraction_full 0.997
_diffrn_reflns_point_group_measured_fraction_max 0.997
_diffrn_reflns_theta_full 25.242
_diffrn_reflns_theta_max 25.721
_diffrn_reflns_theta_min 2.680
_exptl_absorpt_coefficient_mu 0.124
_exptl_absorpt_correction_type multi-scan
_exptl_crystal_colour 'clear whiteish colourless'
_exptl_crystal_colour_lustre clear
_exptl_crystal_colour_modifier whiteish
_exptl_crystal_colour_primary colourless
_exptl_crystal_density_diffrn 1.425
_exptl_crystal_description rhombohedral
_exptl_crystal_F_000 880
_exptl_crystal_size_max 0.2
_exptl_crystal_size_mid 0.2
_exptl_crystal_size_min 0.2
_exptl_transmission_factor_max 121.202
_exptl_transmission_factor_min 0.1374
_refine_diff_density_max 0.170
_refine_diff_density_min -0.196
_refine_diff_density_rms 0.044
_refine_ls_extinction_method none
_refine_ls_goodness_of_fit_ref 1.083
_refine_ls_hydrogen_treatment constr
_refine_ls_matrix_type full
_refine_ls_number_parameters 326
_refine_ls_number_reflns 3781
_refine_ls_number_restraints 0
_refine_ls_restrained_S_all 1.083
_refine_ls_R_factor_all 0.0921
_refine_ls_R_factor_gt 0.0520
_refine_ls_shift/su_max 0.000
_refine_ls_shift/su_mean 0.000
_refine_ls_structure_factor_coef Fsqd
_refine_ls_weighting_details
;
 w=1/[\s^2^(Fo^2^)+(0.0525P)^2^+1.0272P]
 where P=(Fo^2^+2Fc^2^)/3
;
_refine_ls_weighting_scheme calc
_refine_ls_wR_factor_gt 0.1166
_refine_ls_wR_factor_ref 0.1460
_reflns_Friedel_coverage 0.000
_reflns_number_gt 2478
_reflns_number_total 3781
_reflns_threshold_expression 'I > 2\s(I)'
_cod_data_source_file c8cc04936j2.cif
_cod_data_source_block 2
_cod_depositor_comments 'Adding full bibliography for 7121955.cif.'
_cod_database_code 7121955
_shelxl_version_number 2013-2
_shelx_space_group_comment
;
The symmetry employed for this shelxl refinement is uniquely defined
by the following loop, which should always be used as a source of
symmetry information in preference to the above space-group names.
They are only intended as comments.
;
_shelx_estimated_absorpt_t_max 0.976
_shelx_estimated_absorpt_t_min 0.976
_olex2_refinement_description
;
1. Fixed Uiso
 At 1.2 times of:
  All C(H) groups, All C(H,H) groups
2. Others
 Sof(F1B)=Sof(F5A)=Sof(F3B)=Sof(F4A)=Sof(F2B)=Sof(F6A)=1-FVAR(1)
 Sof(F2A)=Sof(F3A)=Sof(F6B)=Sof(F4B)=Sof(F5B)=Sof(F1A)=FVAR(1)
3.a Ternary CH refined with riding coordinates:
 C5(H5), C17(H17), C21(H21)
3.b Secondary CH2 refined with riding coordinates:
 C16(H16A,H16B), C23(H23A,H23B), C25(H25A,H25B), C29(H29A,H29B), C30(H30A,H30B)
3.c Aromatic/amide H refined with riding coordinates:
 C2(H2), C7(H7), C8(H8), C10(H10), C11(H11), C13(H13), C14(H14)
;
_olex2_submission_special_instructions 'No special instructions were received'

loop_
_space_group_symop_operation_xyz
'x, y, z'
'-x, y+1/2, -z+1/2'
'-x, -y, -z'
'x, -y-1/2, z-1/2'

loop_
_atom_site_label
_atom_site_type_symbol
_atom_site_fract_x
_atom_site_fract_y
_atom_site_fract_z
_atom_site_U_iso_or_equiv
_atom_site_adp_type
_atom_site_occupancy
_atom_site_site_symmetry_order
_atom_site_calc_flag
_atom_site_refinement_flags_posn
_atom_site_refinement_flags_occupancy
_atom_site_disorder_assembly
_atom_site_disorder_group
F2A F -0.7034(6) 0.7027(4) -0.3266(4) 0.0892(18) Uani 0.670(14) 1 d . P A 2
F3A F -0.5891(9) 0.5922(3) -0.2763(10) 0.138(4) Uani 0.670(14) 1 d . P A 2
F6B F -0.6591(8) 0.3083(5) -0.6601(5) 0.105(3) Uani 0.670(14) 1 d . P A 2
F4B F -0.5082(8) 0.2811(7) -0.5225(5) 0.116(3) Uani 0.670(14) 1 d . P A 2
F5B F -0.6639(9) 0.1909(4) -0.5931(5) 0.102(2) Uani 0.670(14) 1 d . P A 2
F1A F -0.5828(11) 0.7009(9) -0.1814(5) 0.134(3) Uani 0.670(14) 1 d . P A 2
N1 N -1.0439(2) 0.40818(12) -0.36713(14) 0.0474(5) Uani 1 1 d . . . .
N4 N -1.1414(2) 0.52297(13) -0.12515(16) 0.0572(6) Uani 1 1 d . . . .
C2 C -0.8454(2) 0.53693(14) -0.24708(16) 0.0430(5) Uani 1 1 d . . . .
H2 H -0.8030 0.5045 -0.2888 0.052 Uiso 1 1 calc R . . .
C3 C -0.9621(2) 0.50379(13) -0.21859(15) 0.0405(5) Uani 1 1 d . . . .
C5 C -1.0242(2) 0.41644(14) -0.25827(17) 0.0442(5) Uani 1 1 d . . . .
H5 H -0.9628 0.3700 -0.2232 0.053 Uiso 1 1 calc R . . .
C6 C -1.0270(2) 0.55342(14) -0.15552(17) 0.0451(5) Uani 1 1 d . . . .
C7 C -0.8090(3) 0.34812(14) -0.36189(17) 0.0483(6) Uani 1 1 d . . . .
H7 H -0.7820 0.3523 -0.2921 0.058 Uiso 1 1 calc R . . .
C8 C -0.9820(3) 0.36452(15) -0.51950(18) 0.0529(6) Uani 1 1 d . . . .
H8 H -1.0730 0.3801 -0.5568 0.063 Uiso 1 1 calc R . . .
C9 C -0.9471(2) 0.37409(13) -0.41406(16) 0.0422(5) Uani 1 1 d . . . .
C10 C -0.8544(3) 0.66646(15) -0.15576(18) 0.0544(6) Uani 1 1 d . . . .
H10 H -0.8183 0.7207 -0.1349 0.065 Uiso 1 1 calc R . . .
C11 C -0.9717(3) 0.63617(15) -0.12713(18) 0.0537(6) Uani 1 1 d . . . .
H11 H -1.0158 0.6707 -0.0883 0.064 Uiso 1 1 calc R . . .
C12 C -0.7890(2) 0.61715(14) -0.21558(17) 0.0470(6) Uani 1 1 d . . . .
C13 C -0.8848(3) 0.33274(16) -0.56824(18) 0.0568(6) Uani 1 1 d . . . .
H13 H -0.9114 0.3268 -0.6379 0.068 Uiso 1 1 calc R . . .
C14 C -0.7130(3) 0.31656(15) -0.41226(18) 0.0525(6) Uani 1 1 d . . . .
H14 H -0.6222 0.2996 -0.3758 0.063 Uiso 1 1 calc R . . .
C15 C -0.7484(3) 0.30939(15) -0.51617(18) 0.0521(6) Uani 1 1 d . . . .
C16 C -1.1913(3) 0.42860(17) -0.42134(19) 0.0556(6) Uani 1 1 d . . . .
H16A H -1.2373 0.3793 -0.4593 0.067 Uiso 1 1 calc R . . .
H16B H -1.1933 0.4763 -0.4672 0.067 Uiso 1 1 calc R . . .
C17 C -1.1927(3) 0.43537(16) -0.1448(2) 0.0596(7) Uani 1 1 d . . . .
H17 H -1.1346 0.3979 -0.0929 0.072 Uiso 1 1 calc R . . .
C21 C -1.1773(3) 0.40566(16) -0.2463(2) 0.0563(6) Uani 1 1 d . . . .
H21 H -1.2019 0.3445 -0.2533 0.068 Uiso 1 1 calc R . . .
C23 C -1.2202(3) 0.57075(18) -0.0651(2) 0.0671(8) Uani 1 1 d . . . .
H23A H -1.2681 0.6201 -0.1019 0.081 Uiso 1 1 calc R . . .
H23B H -1.1566 0.5903 -0.0026 0.081 Uiso 1 1 calc R . . .
C25 C -1.2654(3) 0.45242(18) -0.3395(2) 0.0645(7) Uani 1 1 d . . . .
H25A H -1.3643 0.4330 -0.3565 0.077 Uiso 1 1 calc R . . .
H25B H -1.2634 0.5141 -0.3288 0.077 Uiso 1 1 calc R . . .
C26 C -0.6631(3) 0.64939(18) -0.2479(2) 0.0617(7) Uani 1 1 d . . . .
C27 C -0.6439(4) 0.2761(2) -0.5698(2) 0.0710(8) Uani 1 1 d . . . .
C29 C -1.3287(3) 0.5065(2) -0.0450(2) 0.0789(9) Uani 1 1 d . . . .
H29A H -1.2941 0.4799 0.0205 0.095 Uiso 1 1 calc R . . .
H29B H -1.4200 0.5342 -0.0477 0.095 Uiso 1 1 calc R . . .
C30 C -1.3434(3) 0.4408(2) -0.1285(3) 0.0798(9) Uani 1 1 d . . . .
H30A H -1.4119 0.4598 -0.1892 0.096 Uiso 1 1 calc R . . .
H30B H -1.3739 0.3857 -0.1082 0.096 Uiso 1 1 calc R . . .
F1B F -0.5392(9) 0.6405(17) -0.1774(11) 0.128(6) Uani 0.330(14) 1 d . P A 1
F5A F -0.597(3) 0.2020(13) -0.540(2) 0.162(9) Uani 0.330(14) 1 d . P A 1
F3B F -0.6242(19) 0.6001(11) -0.3171(12) 0.144(8) Uani 0.330(14) 1 d . P A 1
F4A F -0.530(2) 0.3305(18) -0.546(2) 0.175(9) Uani 0.330(14) 1 d . P A 1
F2B F -0.660(2) 0.7235(8) -0.280(3) 0.151(9) Uani 0.330(14) 1 d . P A 1
F6A F -0.675(2) 0.2861(15) -0.6639(9) 0.151(8) Uani 0.330(14) 1 d . P A 1

loop_
_atom_site_aniso_label
_atom_site_aniso_U_11
_atom_site_aniso_U_22
_atom_site_aniso_U_33
_atom_site_aniso_U_23
_atom_site_aniso_U_13
_atom_site_aniso_U_12
F2A 0.088(3) 0.102(4) 0.084(3) 0.028(2) 0.034(2) -0.028(2)
F3A 0.087(4) 0.064(3) 0.297(11) 0.022(5) 0.115(6) 0.015(3)
F6B 0.141(5) 0.110(3) 0.097(5) 0.041(3) 0.089(4) 0.033(3)
F4B 0.064(2) 0.198(8) 0.091(3) -0.036(4) 0.029(2) 0.012(4)
F5B 0.150(5) 0.066(2) 0.114(4) -0.012(3) 0.080(3) 0.013(3)
F1A 0.102(5) 0.195(7) 0.101(4) -0.038(4) 0.020(3) -0.102(5)
N1 0.0456(11) 0.0495(11) 0.0453(11) -0.0032(9) 0.0077(9) 0.0028(9)
N4 0.0669(14) 0.0520(12) 0.0653(13) -0.0032(10) 0.0405(11) -0.0026(10)
C2 0.0459(13) 0.0440(12) 0.0410(12) 0.0023(9) 0.0140(10) 0.0038(10)
C3 0.0455(13) 0.0392(11) 0.0386(11) 0.0043(9) 0.0139(10) 0.0012(10)
C5 0.0503(13) 0.0383(12) 0.0458(13) 0.0043(9) 0.0153(10) 0.0007(10)
C6 0.0519(14) 0.0427(12) 0.0443(12) 0.0052(10) 0.0187(11) 0.0028(10)
C7 0.0584(15) 0.0479(13) 0.0380(12) 0.0005(10) 0.0106(11) 0.0080(11)
C8 0.0534(14) 0.0571(15) 0.0447(14) 0.0016(11) 0.0055(11) 0.0002(12)
C9 0.0484(13) 0.0352(11) 0.0431(12) 0.0006(9) 0.0118(10) -0.0010(10)
C10 0.0670(16) 0.0401(12) 0.0563(15) -0.0013(11) 0.0157(13) -0.0076(11)
C11 0.0697(17) 0.0444(13) 0.0518(14) -0.0037(11) 0.0241(13) 0.0036(12)
C12 0.0459(13) 0.0467(13) 0.0472(13) 0.0057(10) 0.0095(11) -0.0026(10)
C13 0.0677(17) 0.0663(16) 0.0371(13) -0.0007(11) 0.0140(12) -0.0036(13)
C14 0.0531(14) 0.0516(14) 0.0519(14) 0.0015(11) 0.0111(11) 0.0104(11)
C15 0.0630(16) 0.0479(13) 0.0489(14) 0.0006(11) 0.0206(12) -0.0001(12)
C16 0.0459(14) 0.0579(15) 0.0607(15) -0.0032(12) 0.0089(12) -0.0026(11)
C17 0.0668(17) 0.0519(14) 0.0705(17) 0.0090(12) 0.0368(14) -0.0029(12)
C21 0.0610(15) 0.0419(13) 0.0733(17) -0.0007(12) 0.0301(13) -0.0114(11)
C23 0.0712(18) 0.0705(18) 0.0727(18) 0.0007(14) 0.0425(15) 0.0087(14)
C25 0.0470(15) 0.0693(17) 0.0786(19) -0.0065(14) 0.0180(14) -0.0030(13)
C26 0.0553(16) 0.0609(17) 0.0692(19) 0.0038(14) 0.0160(14) -0.0102(14)
C27 0.078(2) 0.078(2) 0.064(2) 0.0007(16) 0.0312(17) 0.0054(18)
C29 0.079(2) 0.090(2) 0.084(2) 0.0158(17) 0.0506(17) 0.0089(17)
C30 0.073(2) 0.079(2) 0.103(2) 0.0079(18) 0.0528(18) -0.0114(16)
F1B 0.049(4) 0.192(14) 0.129(8) 0.034(10) -0.005(4) -0.016(6)
F5A 0.202(19) 0.141(14) 0.202(18) 0.078(13) 0.159(16) 0.107(14)
F3B 0.148(11) 0.188(16) 0.139(8) -0.099(9) 0.118(8) -0.109(11)
F4A 0.102(11) 0.23(2) 0.231(18) -0.120(15) 0.112(12) -0.068(11)
F2B 0.112(10) 0.048(5) 0.34(2) 0.055(10) 0.148(14) 0.022(6)
F6A 0.142(10) 0.248(19) 0.056(7) -0.070(10) 0.008(6) 0.026(10)

loop_
_atom_type_symbol
_atom_type_description
_atom_type_scat_dispersion_real
_atom_type_scat_dispersion_imag
_atom_type_scat_source
C C 0.0030 0.0020 'International Tables Vol C Tables 4.2.6.8 and 6.1.1.4'
H H 0.0000 0.0000 'International Tables Vol C Tables 4.2.6.8 and 6.1.1.4'
F F 0.0170 0.0100 'International Tables Vol C Tables 4.2.6.8 and 6.1.1.4'
N N 0.0060 0.0030 'International Tables Vol C Tables 4.2.6.8 and 6.1.1.4'

loop_
_geom_angle_atom_site_label_1
_geom_angle_atom_site_label_2
_geom_angle_atom_site_label_3
_geom_angle
C5 N1 C16 111.28(18)
C9 N1 C5 125.81(18)
C9 N1 C16 122.25(19)
C6 N4 C17 122.4(2)
C6 N4 C23 124.9(2)
C17 N4 C23 112.6(2)
C3 C2 C12 122.2(2)
C2 C3 C5 120.41(19)
C2 C3 C6 118.9(2)
C6 C3 C5 120.65(19)
N1 C5 C3 112.41(17)
N1 C5 C21 102.42(18)
C21 C5 C3 111.15(18)
N4 C6 C3 120.8(2)
N4 C6 C11 120.9(2)
C11 C6 C3 118.3(2)
C14 C7 C9 121.1(2)
C13 C8 C9 121.5(2)
N1 C9 C7 122.8(2)
N1 C9 C8 120.6(2)
C7 C9 C8 116.6(2)
C11 C10 C12 120.5(2)
C10 C11 C6 121.1(2)
C2 C12 C26 119.9(2)
C10 C12 C2 119.0(2)
C10 C12 C26 121.1(2)
C8 C13 C15 121.3(2)
C7 C14 C15 121.4(2)
C13 C15 C14 118.1(2)
C13 C15 C27 120.8(2)
C14 C15 C27 121.1(2)
N1 C16 C25 104.5(2)
N4 C17 C21 110.64(19)
N4 C17 C30 102.2(2)
C21 C17 C30 117.9(2)
C5 C21 C25 101.91(19)
C17 C21 C5 112.5(2)
C17 C21 C25 117.6(2)
N4 C23 C29 104.1(2)
C16 C25 C21 103.7(2)
F2A C26 C12 110.9(3)
F3A C26 F2A 105.2(6)
F3A C26 F1A 111.5(5)
F3A C26 C12 114.8(4)
F1A C26 F2A 100.6(5)
F1A C26 C12 112.6(3)
F1B C26 C12 113.3(6)
F1B C26 F3B 95.6(9)
F3B C26 C12 114.2(6)
F2B C26 C12 121.2(6)
F2B C26 F1B 105.0(9)
F2B C26 F3B 104.0(11)
F6B C27 F5B 100.0(4)
F6B C27 C15 114.0(4)
F4B C27 F6B 108.1(5)
F4B C27 F5B 103.8(5)
F4B C27 C15 116.8(4)
F5B C27 C15 112.5(4)
F5A C27 C15 113.0(7)
F5A C27 F4A 106.7(11)
F4A C27 C15 105.4(7)
F6A C27 C15 116.6(9)
F6A C27 F5A 114.6(13)
F6A C27 F4A 98.3(12)
C30 C29 C23 104.3(2)
C29 C30 C17 103.6(2)

loop_
_geom_bond_atom_site_label_1
_geom_bond_atom_site_label_2
_geom_bond_distance
F2A C26 1.340(6)
F3A C26 1.260(6)
F6B C27 1.310(6)
F4B C27 1.307(8)
F5B C27 1.367(7)
F1A C26 1.312(5)
N1 C5 1.463(3)
N1 C9 1.363(3)
N1 C16 1.463(3)
N4 C6 1.355(3)
N4 C17 1.452(3)
N4 C23 1.454(3)
C2 C3 1.376(3)
C2 C12 1.387(3)
C3 C5 1.530(3)
C3 C6 1.415(3)
C5 C21 1.530(3)
C6 C11 1.411(3)
C7 C9 1.402(3)
C7 C14 1.373(3)
C8 C9 1.409(3)
C8 C13 1.369(3)
C10 C11 1.366(3)
C10 C12 1.383(3)
C12 C26 1.476(3)
C13 C15 1.377(4)
C14 C15 1.385(3)
C15 C27 1.478(4)
C16 C25 1.516(4)
C17 C21 1.509(4)
C17 C30 1.522(4)
C21 C25 1.530(4)
C23 C29 1.518(4)
C26 F1B 1.342(10)
C26 F3B 1.343(11)
C26 F2B 1.239(10)
C27 F5A 1.268(14)
C27 F4A 1.356(18)
C27 F6A 1.260(13)
C29 C30 1.515(4)

loop_
_geom_torsion_atom_site_label_1
_geom_torsion_atom_site_label_2
_geom_torsion_atom_site_label_3
_geom_torsion_atom_site_label_4
_geom_torsion
N1 C5 C21 C17 -164.31(19)
N1 C5 C21 C25 -37.4(2)
N1 C16 C25 C21 -24.9(3)
N4 C6 C11 C10 178.6(2)
N4 C17 C21 C5 53.9(3)
N4 C17 C21 C25 -64.0(3)
N4 C17 C30 C29 -34.0(3)
N4 C23 C29 C30 -22.4(3)
C2 C3 C5 N1 -47.2(3)
C2 C3 C5 C21 -161.4(2)
C2 C3 C6 N4 -179.5(2)
C2 C3 C6 C11 2.0(3)
C2 C12 C26 F2A 98.2(4)
C2 C12 C26 F3A -20.8(8)
C2 C12 C26 F1A -149.9(8)
C2 C12 C26 F1B -100.3(14)
C2 C12 C26 F3B 7.8(11)
C2 C12 C26 F2B 134(2)
C3 C2 C12 C10 -1.8(3)
C3 C2 C12 C26 179.6(2)
C3 C5 C21 C17 -44.1(3)
C3 C5 C21 C25 82.8(2)
C3 C6 C11 C10 -2.9(3)
C5 N1 C9 C7 -5.1(3)
C5 N1 C9 C8 175.9(2)
C5 N1 C16 C25 1.0(3)
C5 C3 C6 N4 3.1(3)
C5 C3 C6 C11 -175.4(2)
C5 C21 C25 C16 38.7(2)
C6 N4 C17 C21 -36.2(3)
C6 N4 C17 C30 -162.5(2)
C6 N4 C23 C29 -175.7(2)
C6 C3 C5 N1 130.1(2)
C6 C3 C5 C21 15.9(3)
C7 C14 C15 C13 -1.7(4)
C7 C14 C15 C27 179.4(2)
C8 C13 C15 C14 1.8(4)
C8 C13 C15 C27 -179.3(3)
C9 N1 C5 C3 92.9(2)
C9 N1 C5 C21 -147.7(2)
C9 N1 C16 C25 172.3(2)
C9 C7 C14 C15 0.2(4)
C9 C8 C13 C15 -0.5(4)
C10 C12 C26 F2A -80.4(4)
C10 C12 C26 F3A 160.6(7)
C10 C12 C26 F1A 31.5(9)
C10 C12 C26 F1B 81.1(14)
C10 C12 C26 F3B -170.8(11)
C10 C12 C26 F2B -45(2)
C11 C10 C12 C2 0.8(4)
C11 C10 C12 C26 179.4(2)
C12 C2 C3 C5 177.7(2)
C12 C2 C3 C6 0.3(3)
C12 C10 C11 C6 1.6(4)
C13 C8 C9 N1 178.1(2)
C13 C8 C9 C7 -1.0(3)
C13 C15 C27 F6B 31.8(6)
C13 C15 C27 F4B 158.9(6)
C13 C15 C27 F5B -81.2(5)
C13 C15 C27 F5A -122.4(18)
C13 C15 C27 F4A 121.4(15)
C13 C15 C27 F6A 13.6(12)
C14 C7 C9 N1 -177.9(2)
C14 C7 C9 C8 1.1(3)
C14 C15 C27 F6B -149.4(5)
C14 C15 C27 F4B -22.2(7)
C14 C15 C27 F5B 97.7(5)
C14 C15 C27 F5A 56.4(18)
C14 C15 C27 F4A -59.8(16)
C14 C15 C27 F6A -167.6(12)
C16 N1 C5 C3 -96.2(2)
C16 N1 C5 C21 23.2(2)
C16 N1 C9 C7 -175.0(2)
C16 N1 C9 C8 6.0(3)
C17 N4 C6 C3 7.5(4)
C17 N4 C6 C11 -174.0(2)
C17 N4 C23 C29 0.7(3)
C17 C21 C25 C16 162.2(2)
C21 C17 C30 C29 -155.5(2)
C23 N4 C6 C3 -176.5(2)
C23 N4 C6 C11 2.0(4)
C23 N4 C17 C21 147.4(2)
C23 N4 C17 C30 21.1(3)
C23 C29 C30 C17 35.2(3)
C30 C17 C21 C5 171.0(2)
C30 C17 C21 C25 53.1(3)
